data_4337432
loop_
_publ_author_name
'Baya, Miguel'
'Bel\'io, Ursula'
'Mart\'in, Antonio'

_publ_section_title
;
 Synthesis, characterization, and computational study of complexes
 containing Pt&#x00B7;&#x00B7;&#x00B7;H hydrogen bonding interactions.
;
_journal_issue 1
_journal_name_full 'Inorganic chemistry'
_journal_page_first 189
_journal_page_last 200
_journal_paper_doi 10.1021/ic402036p
_journal_volume 53
_journal_year 2014
_chemical_formula_sum 'C29 H17 Cl2 F5 N2 O Pt'
_chemical_formula_weight 770.44
_chemical_name_systematic
; 
 ? 
;
_space_group_IT_number 14
_symmetry_cell_setting monoclinic
_symmetry_space_group_name_Hall '-P 2ybc'
_symmetry_space_group_name_H-M 'P 1 21/c 1'
_atom_sites_solution_hydrogens geom
_atom_sites_solution_primary direct
_atom_sites_solution_secondary difmap
_audit_creation_method SHELXL-97
_cell_angle_alpha 90.00
_cell_angle_beta 96.0749(15)
_cell_angle_gamma 90.00
_cell_formula_units_Z 4
_cell_length_a 10.37278(16)
_cell_length_b 16.5660(3)
_cell_length_c 15.0527(2)
_cell_measurement_reflns_used 22339
_cell_measurement_temperature 100(2)
_cell_measurement_theta_max 28.8331
_cell_measurement_theta_min 4.1726
_cell_volume 2572.06(7)
_computing_cell_refinement
;
CrysAlis RED, Oxford Diffraction Ltd.,
Version 1.171.33.52 (release 06-11-2009 CrysAlis171 .NET)
(compiled Nov  6 2009,16:24:50)
;
_computing_data_collection
;
CrysAlis CCD, Oxford Diffraction Ltd.,
Version 1.171.33.52 (release 06-11-2009 CrysAlis171 .NET)
(compiled Nov  6 2009,16:24:50)
;
_computing_data_reduction
;
CrysAlis RED, Oxford Diffraction Ltd.,
Version 1.171.33.52 (release 06-11-2009 CrysAlis171 .NET)
(compiled Nov  6 2009,16:24:50)
;
_computing_structure_refinement 'SHELXL-97 (Sheldrick, 1997)'
_computing_structure_solution 'SHELXS-97 (Sheldrick, 1990)'
_diffrn_ambient_temperature 100(2)
_diffrn_detector_area_resol_mean 16.0655
_diffrn_measured_fraction_theta_full 0.995
_diffrn_measured_fraction_theta_max 0.909
_diffrn_measurement_details
;
  1 omega  -97.00  -40.00   0.5000   15.0000
omega____ theta____ kappa____ phi______ frames
    -      -19.9615  179.0000  120.0000 114

  2 omega  -91.00  -32.00   0.5000   15.0000
omega____ theta____ kappa____ phi______ frames
    -      -19.9615  179.0000 -150.0000 118

  3 omega  -10.00   48.00   0.5000   15.0000
omega____ theta____ kappa____ phi______ frames
    -       22.1490  -37.0000   60.0000 116

  4 omega   38.00   99.00   0.5000   15.0000
omega____ theta____ kappa____ phi______ frames
    -       22.1490  179.0000  150.0000 122

  5 omega  -52.00   47.00   0.5000   15.0000
omega____ theta____ kappa____ phi______ frames
    -      -19.9615   37.0000    0.0000 198

  6 omega  -10.00   96.00   0.5000   15.0000
omega____ theta____ kappa____ phi______ frames
    -       22.1490   37.0000   60.0000 212

  7 omega  -11.00   95.00   0.5000   15.0000
omega____ theta____ kappa____ phi______ frames
    -       22.1490   77.0000 -120.0000 212

  8 omega  -13.00   46.00   0.5000   15.0000
omega____ theta____ kappa____ phi______ frames
    -       22.1490   83.0000  112.0000 118

;
_diffrn_measurement_device_type 'Xcalibur, Sapphire3'
_diffrn_measurement_method 'w scans'
_diffrn_orient_matrix_UB_11 0.0581958866
_diffrn_orient_matrix_UB_12 -0.0226768384
_diffrn_orient_matrix_UB_13 0.0076069486
_diffrn_orient_matrix_UB_21 -0.0267331797
_diffrn_orient_matrix_UB_22 -0.0300478926
_diffrn_orient_matrix_UB_23 -0.0300927637
_diffrn_orient_matrix_UB_31 0.0251514533
_diffrn_orient_matrix_UB_32 0.0204510437
_diffrn_orient_matrix_UB_33 -0.0357925892
_diffrn_radiation_monochromator graphite
_diffrn_radiation_source 'Enhance (Mo) X-ray Source'
_diffrn_radiation_type MoK\a
_diffrn_radiation_wavelength 0.71073
_diffrn_reflns_av_R_equivalents 0.0249
_diffrn_reflns_av_sigmaI/netI 0.0161
_diffrn_reflns_limit_h_max 13
_diffrn_reflns_limit_h_min -12
_diffrn_reflns_limit_k_max 21
_diffrn_reflns_limit_k_min -21
_diffrn_reflns_limit_l_max 18
_diffrn_reflns_limit_l_min -20
_diffrn_reflns_number 28470
_diffrn_reflns_theta_full 25.00
_diffrn_reflns_theta_max 28.87
_diffrn_reflns_theta_min 4.19
_exptl_absorpt_coefficient_mu 5.728
_exptl_absorpt_correction_T_max 0.5231
_exptl_absorpt_correction_T_min 0.2135
_exptl_absorpt_correction_type multi-scan
_exptl_absorpt_process_details
;
CrysAlis RED, Oxford Diffraction Ltd.,
Version 1.171.33.52 (release 06-11-2009 CrysAlis171 .NET)
(compiled Nov  6 2009,16:24:50)
Empirical absorption correction using spherical harmonics,
 implemented in SCALE3 ABSPACK scaling algorithm.
;
_exptl_crystal_colour yellow
_exptl_crystal_density_diffrn 1.990
_exptl_crystal_density_method 'not measured'
_exptl_crystal_description prismatic
_exptl_crystal_F_000 1480
_exptl_crystal_size_max 0.39
_exptl_crystal_size_mid 0.34
_exptl_crystal_size_min 0.13
_refine_diff_density_max 2.655
_refine_diff_density_min -1.178
_refine_diff_density_rms 0.102
_refine_ls_extinction_method none
_refine_ls_goodness_of_fit_ref 1.048
_refine_ls_hydrogen_treatment mixed
_refine_ls_matrix_type full
_refine_ls_number_parameters 364
_refine_ls_number_reflns 6142
_refine_ls_number_restraints 0
_refine_ls_restrained_S_all 1.048
_refine_ls_R_factor_all 0.0246
_refine_ls_R_factor_gt 0.0217
_refine_ls_shift/su_max 0.002
_refine_ls_shift/su_mean 0.000
_refine_ls_structure_factor_coef Fsqd
_refine_ls_weighting_details 'calc w=1/[\s^2^(Fo^2^)+(0.0236P)^2^+6.1395P] where P=(Fo^2^+2Fc^2^)/3'
_refine_ls_weighting_scheme calc
_refine_ls_wR_factor_gt 0.0515
_refine_ls_wR_factor_ref 0.0523
_reflns_number_gt 5615
_reflns_number_total 6142
_reflns_threshold_expression >2sigma(I)
_cod_data_source_file ic402036p_si_002.cif
_cod_data_source_block 1
_cod_original_cell_volume 2572.07(7)
_cod_original_sg_symbol_H-M P2(1)/c
_cod_database_code 4337432

loop_
_symmetry_equiv_pos_as_xyz
'x, y, z'
'-x, y+1/2, -z+1/2'
'-x, -y, -z'
'x, -y-1/2, z-1/2'

loop_
_atom_site_label
_atom_site_type_symbol
_atom_site_fract_x
_atom_site_fract_y
_atom_site_fract_z
_atom_site_U_iso_or_equiv
_atom_site_adp_type
_atom_site_occupancy
_atom_site_symmetry_multiplicity
_atom_site_calc_flag
_atom_site_refinement_flags
Pt Pt 0.162169(10) 0.652602(6) -0.259172(7) 0.01443(4) Uani 1 1 d .
F1 F 0.32740(19) 0.78942(11) -0.14959(12) 0.0275(4) Uani 1 1 d .
F2 F 0.40794(19) 0.80420(11) 0.02499(13) 0.0289(4) Uani 1 1 d .
F3 F 0.34086(17) 0.69167(12) 0.14420(12) 0.0253(4) Uani 1 1 d .
F4 F 0.18615(19) 0.56577(11) 0.08610(12) 0.0277(4) Uani 1 1 d .
F5 F 0.10229(19) 0.54974(11) -0.08726(12) 0.0269(4) Uani 1 1 d .
N1 N 0.1257(2) 0.62342(15) -0.39448(16) 0.0189(5) Uani 1 1 d .
N2 N 0.0104(2) 0.74094(14) -0.26600(15) 0.0157(5) Uani 1 1 d .
O O -0.1001(2) 0.58027(13) -0.24519(16) 0.0253(5) Uani 1 1 d .
H1 H -0.012(4) 0.594(2) -0.241(2) 0.030 Uiso 1 1 d .
C1 C 0.2099(3) 0.66943(17) -0.12743(19) 0.0170(5) Uani 1 1 d .
C2 C 0.2878(3) 0.73258(17) -0.09323(19) 0.0183(5) Uani 1 1 d .
C3 C 0.3318(3) 0.74163(17) -0.0038(2) 0.0203(6) Uani 1 1 d .
C4 C 0.2979(3) 0.68520(19) 0.05697(19) 0.0195(6) Uani 1 1 d .
C5 C 0.2189(3) 0.62153(18) 0.02702(19) 0.0196(6) Uani 1 1 d .
C6 C 0.1771(3) 0.61501(17) -0.0631(2) 0.0187(6) Uani 1 1 d .
C7 C 0.0356(3) 0.65311(19) -0.4558(2) 0.0237(6) Uani 1 1 d .
H7 H -0.0195 0.6950 -0.4391 0.028 Uiso 1 1 calc R
C8 C 0.0197(4) 0.6246(2) -0.5440(2) 0.0295(7) Uani 1 1 d .
H8 H -0.0450 0.6471 -0.5862 0.035 Uiso 1 1 calc R
C9 C 0.0989(4) 0.5636(2) -0.5688(2) 0.0307(7) Uani 1 1 d .
H9 H 0.0883 0.5433 -0.6281 0.037 Uiso 1 1 calc R
C10 C 0.1949(3) 0.5319(2) -0.5062(2) 0.0270(7) Uani 1 1 d .
C11 C 0.2834(4) 0.4688(2) -0.5242(2) 0.0349(8) Uani 1 1 d .
H11 H 0.2775 0.4455 -0.5822 0.042 Uiso 1 1 calc R
C12 C 0.3745(4) 0.4418(2) -0.4607(3) 0.0339(8) Uani 1 1 d .
H12 H 0.4318 0.4002 -0.4753 0.041 Uiso 1 1 calc R
C13 C 0.3876(3) 0.47415(18) -0.3713(2) 0.0259(7) Uani 1 1 d .
C14 C 0.4824(3) 0.44918(19) -0.3035(3) 0.0294(7) Uani 1 1 d .
H14 H 0.5431 0.4086 -0.3151 0.035 Uiso 1 1 calc R
C15 C 0.4869(3) 0.48394(18) -0.2201(2) 0.0268(7) Uani 1 1 d .
H15 H 0.5515 0.4668 -0.1746 0.032 Uiso 1 1 calc R
C16 C 0.3985(3) 0.54410(18) -0.2005(2) 0.0210(6) Uani 1 1 d .
H16 H 0.4048 0.5668 -0.1423 0.025 Uiso 1 1 calc R
C17 C 0.3024(3) 0.57086(17) -0.2647(2) 0.0176(5) Uani 1 1 d .
C18 C 0.3004(3) 0.53502(17) -0.3505(2) 0.0203(6) Uani 1 1 d .
C19 C 0.2049(3) 0.56328(17) -0.4190(2) 0.0200(6) Uani 1 1 d .
C20 C 0.0518(3) 0.81611(17) -0.27495(19) 0.0182(5) Uani 1 1 d .
H20 H 0.1426 0.8251 -0.2719 0.022 Uiso 1 1 calc R
C21 C -0.0314(3) 0.88336(17) -0.28869(19) 0.0198(6) Uani 1 1 d .
H21 H 0.0028 0.9360 -0.2954 0.024 Uiso 1 1 calc R
C22 C -0.1614(3) 0.87133(18) -0.2922(2) 0.0219(6) Uani 1 1 d .
H22 H -0.2189 0.9160 -0.3004 0.026 Uiso 1 1 calc R
C23 C -0.2115(3) 0.79231(18) -0.28357(19) 0.0196(6) Uani 1 1 d .
C24 C -0.3462(3) 0.7784(2) -0.2892(2) 0.0247(6) Uani 1 1 d .
H24 H -0.4049 0.8224 -0.2987 0.030 Uiso 1 1 calc R
C25 C -0.3923(3) 0.7020(2) -0.2810(2) 0.0248(6) Uani 1 1 d .
H25 H -0.4831 0.6925 -0.2856 0.030 Uiso 1 1 calc R
C26 C -0.3049(3) 0.63716(19) -0.2658(2) 0.0226(6) Uani 1 1 d .
H26 H -0.3384 0.5844 -0.2590 0.027 Uiso 1 1 calc R
C27 C -0.1732(3) 0.64763(17) -0.26043(19) 0.0174(5) Uani 1 1 d .
C28 C -0.1211(3) 0.72713(17) -0.26982(18) 0.0162(5) Uani 1 1 d .
Cl1 Cl -0.37396(10) 0.92325(6) -0.49597(6) 0.0402(2) Uani 1 1 d .
Cl2 Cl -0.24464(14) 0.77398(7) -0.53543(7) 0.0581(3) Uani 1 1 d .
C29 C -0.2318(4) 0.8803(2) -0.5292(3) 0.0403(9) Uani 1 1 d .
H29A H -0.1571 0.8953 -0.4858 0.048 Uiso 1 1 calc R
H29B H -0.2160 0.9021 -0.5884 0.048 Uiso 1 1 calc R

loop_
_atom_site_aniso_label
_atom_site_aniso_U_11
_atom_site_aniso_U_22
_atom_site_aniso_U_33
_atom_site_aniso_U_23
_atom_site_aniso_U_13
_atom_site_aniso_U_12
Pt 0.01549(6) 0.01282(6) 0.01492(6) -0.00014(4) 0.00125(4) 0.00105(4)
F1 0.0342(10) 0.0223(9) 0.0250(9) 0.0057(7) -0.0009(8) -0.0114(8)
F2 0.0301(10) 0.0273(10) 0.0279(10) -0.0052(8) -0.0037(8) -0.0120(8)
F3 0.0243(9) 0.0334(10) 0.0172(8) -0.0040(7) -0.0029(7) -0.0014(8)
F4 0.0360(10) 0.0279(10) 0.0190(9) 0.0051(7) 0.0022(8) -0.0056(8)
F5 0.0349(10) 0.0211(9) 0.0235(9) 0.0002(7) -0.0034(8) -0.0123(8)
N1 0.0225(12) 0.0167(11) 0.0180(12) -0.0005(9) 0.0045(10) -0.0005(9)
N2 0.0198(12) 0.0135(11) 0.0136(11) 0.0002(9) 0.0010(9) 0.0020(9)
O 0.0212(11) 0.0147(10) 0.0397(13) 0.0034(9) 0.0014(9) -0.0013(8)
C1 0.0172(13) 0.0165(13) 0.0170(13) -0.0013(10) 0.0006(10) 0.0028(10)
C2 0.0174(13) 0.0164(13) 0.0210(14) 0.0018(11) 0.0013(11) -0.0014(10)
C3 0.0169(13) 0.0192(14) 0.0243(15) -0.0047(11) 0.0000(11) -0.0025(11)
C4 0.0178(13) 0.0237(14) 0.0162(13) -0.0030(11) -0.0012(11) 0.0027(11)
C5 0.0211(14) 0.0210(14) 0.0169(13) 0.0017(11) 0.0029(11) 0.0002(11)
C6 0.0194(13) 0.0158(13) 0.0208(14) -0.0019(11) 0.0014(11) -0.0019(10)
C7 0.0275(16) 0.0249(15) 0.0187(14) 0.0005(12) 0.0022(12) 0.0006(12)
C8 0.0359(18) 0.0334(17) 0.0185(15) 0.0007(13) -0.0006(13) -0.0034(14)
C9 0.0423(19) 0.0338(18) 0.0164(14) -0.0067(13) 0.0051(14) -0.0071(15)
C10 0.0355(17) 0.0252(16) 0.0219(15) -0.0054(12) 0.0104(13) -0.0067(13)
C11 0.046(2) 0.0295(18) 0.0319(18) -0.0145(15) 0.0163(16) -0.0052(15)
C12 0.0383(19) 0.0224(16) 0.044(2) -0.0100(14) 0.0184(16) 0.0023(14)
C13 0.0264(16) 0.0178(14) 0.0357(18) -0.0017(12) 0.0143(13) 0.0001(12)
C14 0.0239(15) 0.0169(14) 0.050(2) 0.0030(14) 0.0152(15) 0.0041(12)
C15 0.0191(15) 0.0180(14) 0.0438(19) 0.0077(13) 0.0053(14) 0.0024(11)
C16 0.0190(13) 0.0159(13) 0.0288(15) 0.0046(12) 0.0050(12) -0.0008(11)
C17 0.0161(13) 0.0141(12) 0.0234(14) 0.0013(11) 0.0056(11) 0.0008(10)
C18 0.0217(14) 0.0130(13) 0.0276(15) -0.0017(11) 0.0090(12) -0.0022(11)
C19 0.0245(14) 0.0151(13) 0.0214(14) -0.0022(11) 0.0077(12) -0.0029(11)
C20 0.0247(14) 0.0128(12) 0.0172(13) 0.0006(10) 0.0020(11) 0.0005(11)
C21 0.0269(15) 0.0124(13) 0.0199(14) 0.0001(11) 0.0014(12) -0.0010(11)
C22 0.0265(15) 0.0185(14) 0.0203(14) -0.0010(11) 0.0003(12) 0.0062(12)
C23 0.0214(14) 0.0217(14) 0.0153(13) -0.0011(11) -0.0002(11) 0.0040(11)
C24 0.0206(15) 0.0271(16) 0.0258(15) -0.0002(13) 0.0000(12) 0.0060(12)
C25 0.0168(14) 0.0299(16) 0.0278(16) -0.0016(13) 0.0021(12) -0.0016(12)
C26 0.0258(15) 0.0215(15) 0.0207(14) -0.0018(11) 0.0035(12) -0.0055(12)
C27 0.0207(14) 0.0161(13) 0.0153(13) -0.0016(10) 0.0018(11) -0.0009(10)
C28 0.0212(13) 0.0169(13) 0.0106(12) -0.0014(10) 0.0015(10) 0.0006(11)
Cl1 0.0418(5) 0.0391(5) 0.0380(5) -0.0035(4) -0.0032(4) 0.0128(4)
Cl2 0.0979(9) 0.0389(5) 0.0354(5) -0.0028(4) -0.0036(5) 0.0287(6)
C29 0.051(2) 0.042(2) 0.0273(18) -0.0083(16) 0.0000(16) 0.0144(18)

loop_
_atom_type_symbol
_atom_type_description
_atom_type_scat_dispersion_real
_atom_type_scat_dispersion_imag
_atom_type_scat_source
C C 0.0033 0.0016 'International Tables Vol C Tables 4.2.6.8 and 6.1.1.4'
H H 0.0000 0.0000 'International Tables Vol C Tables 4.2.6.8 and 6.1.1.4'
N N 0.0061 0.0033 'International Tables Vol C Tables 4.2.6.8 and 6.1.1.4'
O O 0.0106 0.0060 'International Tables Vol C Tables 4.2.6.8 and 6.1.1.4'
F F 0.0171 0.0103 'International Tables Vol C Tables 4.2.6.8 and 6.1.1.4'
Cl Cl 0.1484 0.1585 'International Tables Vol C Tables 4.2.6.8 and 6.1.1.4'
Pt Pt -1.7033 8.3905 'International Tables Vol C Tables 4.2.6.8 and 6.1.1.4'

loop_
_geom_angle_atom_site_label_1
_geom_angle_atom_site_label_2
_geom_angle_atom_site_label_3
_geom_angle
C17 Pt C1 91.76(12)
C17 Pt N1 81.96(11)
C1 Pt N1 173.52(10)
C17 Pt N2 174.89(10)
C1 Pt N2 93.17(10)
N1 Pt N2 93.14(9)
C17 Pt H1 109.4(10)
C1 Pt H1 93.5(10)
N1 Pt H1 87.1(10)
N2 Pt H1 71.6(10)
C7 N1 C19 118.6(3)
C7 N1 Pt 129.1(2)
C19 N1 Pt 112.3(2)
C20 N2 C28 118.7(2)
C20 N2 Pt 113.66(19)
C28 N2 Pt 127.38(18)
C27 O H1 110(2)
C2 C1 C6 114.0(3)
C2 C1 Pt 122.9(2)
C6 C1 Pt 122.9(2)
F1 C2 C3 116.2(2)
F1 C2 C1 119.6(3)
C3 C2 C1 124.2(3)
F2 C3 C4 119.3(3)
F2 C3 C2 121.3(3)
C4 C3 C2 119.4(3)
F3 C4 C3 120.8(3)
F3 C4 C5 120.2(3)
C3 C4 C5 119.0(3)
F4 C5 C4 119.3(3)
F4 C5 C6 121.1(3)
C4 C5 C6 119.5(3)
F5 C6 C5 115.8(3)
F5 C6 C1 120.3(3)
C5 C6 C1 123.9(3)
N1 C7 C8 122.3(3)
N1 C7 H7 118.8
C8 C7 H7 118.8
C9 C8 C7 119.2(3)
C9 C8 H8 120.4
C7 C8 H8 120.4
C8 C9 C10 119.8(3)
C8 C9 H9 120.1
C10 C9 H9 120.1
C9 C10 C19 117.8(3)
C9 C10 C11 124.8(3)
C19 C10 C11 117.4(3)
C12 C11 C10 121.5(3)
C12 C11 H11 119.3
C10 C11 H11 119.3
C11 C12 C13 121.9(3)
C11 C12 H12 119.0
C13 C12 H12 119.0
C14 C13 C18 117.7(3)
C14 C13 C12 124.0(3)
C18 C13 C12 118.3(3)
C15 C14 C13 119.5(3)
C15 C14 H14 120.2
C13 C14 H14 120.2
C14 C15 C16 121.8(3)
C14 C15 H15 119.1
C16 C15 H15 119.1
C17 C16 C15 121.2(3)
C17 C16 H16 119.4
C15 C16 H16 119.4
C16 C17 C18 116.1(3)
C16 C17 Pt 131.5(2)
C18 C17 Pt 112.4(2)
C13 C18 C17 123.6(3)
C13 C18 C19 118.9(3)
C17 C18 C19 117.5(3)
N1 C19 C10 122.4(3)
N1 C19 C18 115.7(3)
C10 C19 C18 121.9(3)
N2 C20 C21 123.8(3)
N2 C20 H20 118.1
C21 C20 H20 118.1
C22 C21 C20 118.6(3)
C22 C21 H21 120.7
C20 C21 H21 120.7
C21 C22 C23 120.2(3)
C21 C22 H22 119.9
C23 C22 H22 119.9
C24 C23 C22 121.0(3)
C24 C23 C28 121.0(3)
C22 C23 C28 117.9(3)
C25 C24 C23 120.0(3)
C25 C24 H24 120.0
C23 C24 H24 120.0
C24 C25 C26 119.8(3)
C24 C25 H25 120.1
C26 C25 H25 120.1
C27 C26 C25 122.2(3)
C27 C26 H26 118.9
C25 C26 H26 118.9
O C27 C26 116.2(3)
O C27 C28 124.2(3)
C26 C27 C28 119.5(3)
N2 C28 C23 120.7(3)
N2 C28 C27 121.9(2)
C23 C28 C27 117.3(3)
Cl1 C29 Cl2 110.9(3)
Cl1 C29 H29A 109.5
Cl2 C29 H29A 109.5
Cl1 C29 H29B 109.5
Cl2 C29 H29B 109.5
H29A C29 H29B 108.0

loop_
_geom_bond_atom_site_label_1
_geom_bond_atom_site_label_2
_geom_bond_distance
Pt C17 1.995(3)
Pt C1 2.012(3)
Pt N1 2.089(2)
Pt N2 2.144(2)
Pt H1 2.09(4)
F1 C2 1.360(3)
F2 C3 1.347(3)
F3 C4 1.346(3)
F4 C5 1.351(3)
F5 C6 1.358(3)
N1 C7 1.335(4)
N1 C19 1.367(4)
N2 C20 1.329(4)
N2 C28 1.379(4)
O C27 1.355(4)
O H1 0.94(4)
C1 C2 1.388(4)
C1 C6 1.391(4)
C2 C3 1.383(4)
C3 C4 1.380(4)
C4 C5 1.381(4)
C5 C6 1.384(4)
C7 C8 1.402(4)
C7 H7 0.9500
C8 C9 1.378(5)
C8 H8 0.9500
C9 C10 1.399(5)
C9 H9 0.9500
C10 C19 1.406(4)
C10 C11 1.436(5)
C11 C12 1.347(6)
C11 H11 0.9500
C12 C13 1.442(5)
C12 H12 0.9500
C13 C14 1.403(5)
C13 C18 1.412(4)
C14 C15 1.378(5)
C14 H14 0.9500
C15 C16 1.407(4)
C15 H15 0.9500
C16 C17 1.385(4)
C16 H16 0.9500
C17 C18 1.419(4)
C18 C19 1.432(4)
C20 C21 1.411(4)
C20 H20 0.9500
C21 C22 1.359(4)
C21 H21 0.9500
C22 C23 1.419(4)
C22 H22 0.9500
C23 C24 1.410(4)
C23 C28 1.431(4)
C24 C25 1.364(5)
C24 H24 0.9500
C25 C26 1.408(5)
C25 H25 0.9500
C26 C27 1.372(4)
C26 H26 0.9500
C27 C28 1.436(4)
Cl1 C29 1.757(4)
Cl2 C29 1.769(4)
C29 H29A 0.9900
C29 H29B 0.9900
